data_7047673
loop_
_publ_author_name
'Ayad, Massinisa'
'Klein Gebbink, Robertus J. M.'
'Le Mest, Yves'
'Schollhammer, Philippe'
'Le Poul, Nicolas'
'P\'etillon, Fran\,cois Y'
'Mandon, Dominique'

_publ_section_title
;
 Mononuclear iron(ii) complexes containing a tripodal and macrocyclic
 nitrogen ligand: synthesis, reactivity and application in cyclohexane
 oxidation catalysis.
;
_journal_issue 43
_journal_name_full 'Dalton transactions (Cambridge, England : 2003)'
_journal_page_first 15596
_journal_page_last 15612
_journal_paper_doi 10.1039/c8dt02952k
_journal_volume 47
_journal_year 2018
_chemical_absolute_configuration unk
_chemical_formula_moiety 'C37 H29 Cl2 Fe N7 O2'
_chemical_formula_sum 'C37 H29 Cl2 Fe N7 O2'
_chemical_formula_weight 730.42
_space_group_IT_number 9
_space_group_name_Hall 'C -2yc'
_space_group_name_H-M_alt 'C 1 c 1'
_symmetry_cell_setting monoclinic
_symmetry_Int_Tables_number 9
_symmetry_space_group_name_Hall 'C -2yc'
_symmetry_space_group_name_H-M 'C 1 c 1'
_atom_sites_solution_hydrogens geom
_atom_sites_solution_primary direct
_atom_sites_solution_secondary difmap
_audit_creation_date 2014-06-17T16:54:20-00:00
_audit_creation_method 'WinGX routine CIF_UPDATE'
_audit_update_record
;
2018-07-19 deposited with the CCDC.
2018-09-28 downloaded from the CCDC.
;
_cell_angle_alpha 90
_cell_angle_beta 107.23(2)
_cell_angle_gamma 90
_cell_formula_units_Z 4
_cell_length_a 15.153(3)
_cell_length_b 13.630(2)
_cell_length_c 16.654(3)
_cell_measurement_reflns_used 1206
_cell_measurement_temperature 170(2)
_cell_measurement_theta_max 31.6256
_cell_measurement_theta_min 2.8086
_cell_volume 3285.3(11)
_computing_cell_refinement
;
CrysAlis RED, Oxford Diffraction Ltd.,
Version 1.171.33.52 (release 06-11-2009 CrysAlis171 .NET)
(compiled Nov  6 2009,16:24:50)
;
_computing_data_collection
;
CrysAlis CCD, Oxford Diffraction Ltd.,
Version 1.171.33.52 (release 06-11-2009 CrysAlis171 .NET)
(compiled Nov  6 2009,16:24:50)
;
_computing_data_reduction
;
CrysAlis RED, Oxford Diffraction Ltd.,
Version 1.171.33.52 (release 06-11-2009 CrysAlis171 .NET)
(compiled Nov  6 2009,16:24:50)
;
_computing_molecular_graphics
;
ORTEP3 for Windows (Farrugia, 1997)
MERCURY  (Bruno et al., 2002)
;
_computing_publication_material
;
WinGX (Farrugia, 1999)
PLATON (Spek, 1990-2003)
enCIFer (Allen et al., 2004)
;
_computing_structure_refinement 'SHELXL-97 (Sheldrick, 1997)'
_computing_structure_solution 'SIR-92 (Altomare et al., 1992)'
_diffrn_ambient_temperature 170(2)
_diffrn_detector 'CCD plate'
_diffrn_detector_area_resol_mean 8.3622
_diffrn_measured_fraction_theta_full 0.998
_diffrn_measured_fraction_theta_max 0.998
_diffrn_measurement_device 'Kappa-geometry diffractometer'
_diffrn_measurement_device_type 'Xcalibur, Sapphire2, large Be window'
_diffrn_measurement_method '\w scans'
_diffrn_orient_matrix_UB_11 0.0102022429
_diffrn_orient_matrix_UB_12 -0.0474240662
_diffrn_orient_matrix_UB_13 0.0182913976
_diffrn_orient_matrix_UB_21 -0.0004261651
_diffrn_orient_matrix_UB_22 -0.0195419029
_diffrn_orient_matrix_UB_23 -0.0397748977
_diffrn_orient_matrix_UB_31 0.0481285025
_diffrn_orient_matrix_UB_32 0.0098606439
_diffrn_orient_matrix_UB_33 0.0093578789
_diffrn_radiation_monochromator graphite
_diffrn_radiation_probe x-ray
_diffrn_radiation_type MoK\a
_diffrn_radiation_wavelength 0.71073
_diffrn_reflns_av_R_equivalents 0.2004
_diffrn_reflns_av_unetI/netI 0.33
_diffrn_reflns_limit_h_max 18
_diffrn_reflns_limit_h_min -14
_diffrn_reflns_limit_k_max 17
_diffrn_reflns_limit_k_min -16
_diffrn_reflns_limit_l_max 20
_diffrn_reflns_limit_l_min -20
_diffrn_reflns_number 12174
_diffrn_reflns_theta_full 26.37
_diffrn_reflns_theta_max 26.37
_diffrn_reflns_theta_min 2.81
_diffrn_source 'sealed X-ray tube'
_exptl_absorpt_coefficient_mu 0.669
_exptl_absorpt_correction_T_max 0.989
_exptl_absorpt_correction_T_min 0.940
_exptl_absorpt_correction_type analytical
_exptl_absorpt_process_details
;
CrysAlis RED, Oxford Diffraction Ltd.,
Version 1.171.33.52 (release 06-11-2009 CrysAlis171 .NET)
(compiled Nov  6 2009,16:24:50)
Analytical numeric absorption correction using a multifaceted crystal
model based on expressions derived by R.C. Clark & J.S. Reid.
(Clark, R. C. & Reid, J. S. (1995). Acta Cryst. A51, 887-897)
;
_exptl_crystal_colour colourless
_exptl_crystal_density_diffrn 1.477
_exptl_crystal_density_method 'not measured'
_exptl_crystal_description
;
prismatic triangular rod, axis [1 0 0]
;
_exptl_crystal_F_000 1504
_exptl_crystal_recrystallization_method
'from solution in dichloromethane at room temperature,by slow diffusion of diethylether'
_exptl_crystal_size_max 0.17
_exptl_crystal_size_mid 0.06
_exptl_crystal_size_min 0.03
_refine_diff_density_max 0.37
_refine_diff_density_min -0.392
_refine_diff_density_rms 0.082
_refine_ls_abs_structure_details 'Flack H D (1983), Acta Cryst. A39, 876-881'
_refine_ls_abs_structure_Flack 0.03(3)
_refine_ls_extinction_method none
_refine_ls_goodness_of_fit_ref 0.822
_refine_ls_hydrogen_treatment constr
_refine_ls_matrix_type full
_refine_ls_number_parameters 432
_refine_ls_number_reflns 4852
_refine_ls_number_restraints 134
_refine_ls_restrained_S_all 0.813
_refine_ls_R_factor_all 0.1888
_refine_ls_R_factor_gt 0.0769
_refine_ls_shift/su_max 0
_refine_ls_shift/su_mean 0
_refine_ls_structure_factor_coef Fsqd
_refine_ls_weighting_details 'calc w=1/[\s^2^(Fo^2^)+(0.0000P)^2^+0.0000P] where P=(Fo^2^+2Fc^2^)/3'
_refine_ls_weighting_scheme calc
_refine_ls_wR_factor_gt 0.0771
_refine_ls_wR_factor_ref 0.0969
_reflns_number_gt 2079
_reflns_number_total 4852
_reflns_threshold_expression >2sigma(I)
_cod_data_source_file c8dt02952k2.cif
_cod_data_source_block ma7fecl2-b
_cod_depositor_comments
;
The following automatic conversions were performed:

'_diffrn_radiation_probe' value 'X-ray' changed to 'x-ray' according
to
/home/data/users/saulius/crontab/automatic-downloads/rss-feeds/RSC/lib/dictionaries/cif_core.dic
dictionary named 'cif_core.dic' version 2.4.2 from 2011-04-26.

Automatic conversion script
Id: cif_fix_values 4973 2017-02-22 13:04:09Z antanas 

 Adding full bibliography for 7047672--7047674.cif.

The following automatic conversions were performed:

data name '_iucr_refine_instruction_details' was replaced with
'_iucr_refine_instructions_details' as specified in the replacement
file 'data/replacement-values/replacement_tags.lst'.

Automatic conversion script
Id: cif_correct_tags 9268 2022-04-12 08:56:07Z antanas 
;
_cod_original_cell_volume 3285.3(10)
_cod_original_sg_symbol_Hall C-2yc
_cod_original_sg_symbol_H-M Cc
_cod_database_code 7047673

loop_
_symmetry_equiv_pos_as_xyz
'x, y, z'
'x, -y, z+1/2'
'x+1/2, y+1/2, z'
'x+1/2, -y+1/2, z+1/2'

loop_
_atom_site_label
_atom_site_type_symbol
_atom_site_fract_x
_atom_site_fract_y
_atom_site_fract_z
_atom_site_U_iso_or_equiv
_atom_site_adp_type
_atom_site_occupancy
_atom_site_symmetry_multiplicity
_atom_site_calc_flag
_atom_site_refinement_flags
C1 C 0.5071(6) 0.8517(7) 0.2867(6) 0.030(3) Uani 1 1 d U
H1A H 0.5505 0.8169 0.3345 0.036 Uiso 1 1 calc R
H1B H 0.5445 0.8871 0.2563 0.036 Uiso 1 1 calc R
C2 C 0.4558(6) 0.9239(8) 0.3202(6) 0.026(2) Uani 1 1 d U
C3 C 0.4807(7) 1.0221(7) 0.3287(6) 0.028(3) Uani 1 1 d U
H3 H 0.5304 1.0458 0.3104 0.034 Uiso 1 1 calc R
C4 C 0.4308(7) 1.0849(8) 0.3647(7) 0.035(3) Uani 1 1 d U
H4 H 0.4471 1.1523 0.3721 0.042 Uiso 1 1 calc R
C5 C 0.3603(7) 1.0513(7) 0.3889(6) 0.029(3) Uani 1 1 d U
H5 H 0.3261 1.095 0.4126 0.035 Uiso 1 1 calc R
C6 C 0.3360(7) 0.9516(7) 0.3797(6) 0.024(2) Uani 1 1 d U
C7 C 0.2526(6) 0.9131(7) 0.3970(6) 0.017(2) Uiso 1 1 d U
C8 C 0.1728(7) 0.9696(7) 0.3781(6) 0.030(3) Uani 1 1 d U
H8 H 0.1737 1.0345 0.3577 0.036 Uiso 1 1 calc R
C9 C 0.0920(7) 0.9324(8) 0.3887(6) 0.037(3) Uani 1 1 d U
H9 H 0.038 0.972 0.3763 0.045 Uiso 1 1 calc R
C10 C 0.0901(7) 0.8373(8) 0.4175(6) 0.029(3) Uani 1 1 d U
H10 H 0.034 0.8107 0.4224 0.035 Uiso 1 1 calc R
C11 C 0.1703(7) 0.7800(7) 0.4395(5) 0.022(2) Uani 1 1 d U
C12 C 0.2520(7) 0.8188(7) 0.4309(5) 0.023(2) Uani 1 1 d U
H12 H 0.3074 0.7815 0.4479 0.028 Uiso 1 1 calc R
C13 C 0.1278(6) 0.6400(7) 0.5158(6) 0.022(2) Uani 1 1 d U
C14 C 0.1373(7) 0.5306(7) 0.5240(6) 0.021(2) Uani 1 1 d U
C15 C 0.1000(7) 0.4843(8) 0.5781(7) 0.037(3) Uani 1 1 d U
H15 H 0.0713 0.5213 0.6117 0.044 Uiso 1 1 calc R
C16 C 0.1039(7) 0.3803(8) 0.5847(6) 0.040(3) Uani 1 1 d U
H16 H 0.0772 0.3455 0.6212 0.048 Uiso 1 1 calc R
C17 C 0.1495(6) 0.3325(7) 0.5341(6) 0.027(2) Uani 1 1 d U
H17 H 0.1553 0.2631 0.5363 0.033 Uiso 1 1 calc R
C18 C 0.1864(6) 0.3861(6) 0.4806(6) 0.018(2) Uani 1 1 d U
C19 C 0.2346(7) 0.3307(8) 0.4268(6) 0.025(3) Uani 1 1 d U
C20 C 0.3259(6) 0.4181(7) 0.2593(6) 0.024(2) Uani 1 1 d U
H20 H 0.3353 0.4834 0.28 0.029 Uiso 1 1 calc R
C21 C 0.2850(6) 0.3512(7) 0.2989(6) 0.021(2) Uani 1 1 d U
C22 C 0.2695(6) 0.2537(7) 0.2694(6) 0.027(3) Uani 1 1 d U
H22 H 0.2404 0.2072 0.2958 0.033 Uiso 1 1 calc R
C23 C 0.2984(6) 0.2280(8) 0.1998(6) 0.035(3) Uani 1 1 d U
H23 H 0.2894 0.1628 0.1788 0.042 Uiso 1 1 calc R
C24 C 0.3402(6) 0.2965(7) 0.1611(6) 0.027(3) Uani 1 1 d U
H24 H 0.3599 0.2776 0.1143 0.032 Uiso 1 1 calc R
C25 C 0.3536(7) 0.3931(7) 0.1905(6) 0.023(2) Uani 1 1 d U
C26 C 0.3934(6) 0.4682(7) 0.1485(6) 0.020(3) Uiso 1 1 d U
C27 C 0.3921(6) 0.4598(7) 0.0647(6) 0.022(2) Uani 1 1 d U
H27 H 0.3646 0.4039 0.0332 0.027 Uiso 1 1 calc R
C28 C 0.4296(6) 0.5308(8) 0.0277(6) 0.029(3) Uani 1 1 d U
H28 H 0.4299 0.5246 -0.0291 0.035 Uiso 1 1 calc R
C29 C 0.4674(6) 0.6123(7) 0.0749(6) 0.023(2) Uani 1 1 d U
H29 H 0.4929 0.6637 0.0504 0.028 Uiso 1 1 calc R
C30 C 0.4678(7) 0.6187(7) 0.1595(7) 0.025(2) Uani 1 1 d U
C31 C 0.5125(6) 0.7016(7) 0.2141(6) 0.027(2) Uani 1 1 d U
H31A H 0.5489 0.6747 0.2692 0.033 Uiso 1 1 calc R
H31B H 0.5564 0.7335 0.1886 0.033 Uiso 1 1 calc R
C32 C 0.3992(6) 0.8222(7) 0.1478(6) 0.025(2) Uani 1 1 d U
H32A H 0.3888 0.7721 0.1029 0.03 Uiso 1 1 calc R
H32B H 0.4375 0.875 0.1345 0.03 Uiso 1 1 calc R
C33 C 0.3059(6) 0.8651(7) 0.1487(6) 0.019(2) Uani 1 1 d U
C34 C 0.2669(7) 0.9441(7) 0.1005(6) 0.035(3) Uani 1 1 d U
H34 H 0.2988 0.9767 0.067 0.042 Uiso 1 1 calc R
C35 C 0.1838(7) 0.9748(9) 0.1013(6) 0.048(3) Uani 1 1 d U
H35 H 0.1564 1.0301 0.0686 0.057 Uiso 1 1 calc R
C36 C 0.1368(7) 0.9261(8) 0.1502(6) 0.038(3) Uani 1 1 d U
H36 H 0.0771 0.9464 0.1511 0.046 Uiso 1 1 calc R
C37 C 0.1806(6) 0.8476(7) 0.1966(6) 0.027(2) Uani 1 1 d U
H37 H 0.1497 0.8136 0.2302 0.032 Uiso 1 1 calc R
N1 N 0.4496(5) 0.7772(6) 0.2288(4) 0.0217(17) Uani 1 1 d U
N2 N 0.3841(5) 0.8901(6) 0.3445(5) 0.0244(19) Uani 1 1 d U
N3 N 0.1701(6) 0.6799(6) 0.4639(5) 0.029(2) Uani 1 1 d U
H3A H 0.2019 0.6392 0.4421 0.035 Uiso 1 1 calc R
N4 N 0.1801(5) 0.4842(6) 0.4753(5) 0.026(2) Uani 1 1 d U
N5 N 0.2502(5) 0.3854(6) 0.3640(4) 0.021(2) Uani 1 1 d U
H5A H 0.2375 0.4484 0.3638 0.026 Uiso 1 1 calc R
N6 N 0.4280(5) 0.5478(6) 0.1938(5) 0.025(2) Uani 1 1 d U
N7 N 0.2643(5) 0.8163(5) 0.1974(5) 0.0244(19) Uani 1 1 d U
O1 O 0.0821(4) 0.6867(5) 0.5520(5) 0.036(2) Uani 1 1 d U
O2 O 0.2494(4) 0.2448(5) 0.4370(4) 0.038(2) Uani 1 1 d U
Fe1 Fe 0.35137(10) 0.73114(9) 0.29921(9) 0.0248(4) Uani 1 1 d U
Cl1 Cl 0.22490(17) 0.62802(17) 0.29638(16) 0.0289(7) Uani 1 1 d U
Cl2 Cl 0.46517(17) 0.66792(18) 0.41200(15) 0.0347(7) Uani 1 1 d U

loop_
_atom_site_aniso_label
_atom_site_aniso_U_11
_atom_site_aniso_U_22
_atom_site_aniso_U_33
_atom_site_aniso_U_23
_atom_site_aniso_U_13
_atom_site_aniso_U_12
C1 0.030(6) 0.032(6) 0.026(6) -0.007(5) 0.005(5) -0.006(5)
C2 0.009(5) 0.025(5) 0.034(7) -0.004(5) -0.009(5) 0.006(4)
C3 0.023(6) 0.028(5) 0.031(7) 0.004(6) 0.003(5) 0.000(5)
C4 0.045(8) 0.021(6) 0.040(8) -0.004(6) 0.015(6) -0.004(5)
C5 0.039(7) 0.013(5) 0.037(7) 0.003(6) 0.014(6) 0.001(5)
C6 0.028(6) 0.022(5) 0.015(6) -0.003(5) -0.008(5) 0.007(4)
C8 0.045(6) 0.016(6) 0.027(7) 0.001(5) 0.005(6) 0.005(5)
C9 0.051(8) 0.034(6) 0.029(7) 0.001(6) 0.015(6) 0.013(6)
C10 0.031(6) 0.037(6) 0.022(6) 0.009(6) 0.012(5) 0.010(5)
C11 0.031(6) 0.024(5) 0.008(5) 0.004(5) 0.000(5) 0.005(5)
C12 0.035(6) 0.018(5) 0.017(6) 0.000(5) 0.009(6) 0.012(5)
C13 0.024(6) 0.025(5) 0.014(6) 0.002(5) 0.004(5) 0.007(5)
C14 0.029(6) 0.014(4) 0.014(6) -0.002(5) -0.001(5) 0.001(5)
C15 0.044(8) 0.039(6) 0.030(7) 0.003(6) 0.015(6) 0.002(6)
C16 0.048(8) 0.050(6) 0.027(7) 0.010(6) 0.019(6) 0.002(7)
C17 0.033(6) 0.030(6) 0.019(6) 0.004(5) 0.008(5) -0.002(5)
C18 0.025(6) 0.014(5) 0.012(6) 0.004(4) 0.001(4) 0.005(5)
C19 0.029(7) 0.021(5) 0.025(6) 0.010(5) 0.008(5) 0.014(5)
C20 0.023(6) 0.021(5) 0.029(6) -0.006(5) 0.007(5) -0.004(5)
C21 0.017(5) 0.022(5) 0.024(6) 0.004(5) 0.006(5) 0.001(5)
C22 0.025(6) 0.021(6) 0.040(7) 0.001(5) 0.015(5) -0.003(5)
C23 0.036(7) 0.029(6) 0.037(7) -0.005(6) 0.005(6) -0.003(6)
C24 0.031(7) 0.028(6) 0.025(6) -0.009(5) 0.014(5) 0.004(5)
C25 0.024(6) 0.028(5) 0.019(6) -0.005(5) 0.009(5) 0.005(5)
C27 0.014(6) 0.024(6) 0.028(6) -0.011(5) 0.005(5) -0.003(4)
C28 0.019(6) 0.045(7) 0.027(6) -0.001(5) 0.013(6) -0.015(6)
C29 0.025(6) 0.016(5) 0.032(6) 0.005(5) 0.013(5) 0.009(5)
C30 0.023(6) 0.021(5) 0.032(6) -0.001(5) 0.008(5) 0.004(5)
C31 0.023(6) 0.027(6) 0.028(6) 0.002(4) 0.002(5) 0.003(4)
C32 0.018(5) 0.033(6) 0.028(5) 0.011(5) 0.015(4) -0.003(5)
C33 0.023(5) 0.019(6) 0.016(5) -0.006(4) 0.007(4) 0.001(4)
C34 0.053(7) 0.031(7) 0.025(7) 0.011(5) 0.018(6) 0.017(5)
C35 0.049(8) 0.066(9) 0.024(7) 0.030(6) 0.006(6) 0.028(7)
C36 0.029(7) 0.040(7) 0.044(8) -0.006(6) 0.010(6) 0.011(5)
C37 0.026(5) 0.030(6) 0.025(6) -0.004(5) 0.008(5) -0.007(5)
N1 0.020(4) 0.020(4) 0.025(4) -0.002(4) 0.005(4) 0.000(3)
N2 0.024(5) 0.022(4) 0.023(5) -0.001(4) 0.000(4) 0.005(4)
N3 0.041(6) 0.023(4) 0.032(6) 0.003(4) 0.026(5) 0.009(4)
N4 0.024(5) 0.021(4) 0.027(5) 0.006(4) 0.000(4) 0.007(4)
N5 0.025(5) 0.021(5) 0.014(5) 0.006(4) 0.001(4) 0.009(4)
N6 0.030(6) 0.019(5) 0.026(5) -0.004(4) 0.009(5) 0.002(4)
N7 0.017(4) 0.024(5) 0.035(5) 0.001(4) 0.012(4) 0.001(4)
O1 0.053(6) 0.029(4) 0.038(5) -0.003(4) 0.033(4) 0.004(4)
O2 0.053(5) 0.021(4) 0.049(5) 0.003(4) 0.032(4) 0.010(4)
Fe1 0.0308(8) 0.0207(8) 0.0233(8) 0.0052(9) 0.0087(7) 0.0028(9)
Cl1 0.0364(16) 0.0204(15) 0.0319(17) -0.0012(13) 0.0133(14) -0.0031(13)
Cl2 0.0404(17) 0.0324(17) 0.0291(17) 0.0097(14) 0.0069(14) 0.0079(14)

loop_
_atom_type_symbol
_atom_type_description
_atom_type_scat_dispersion_real
_atom_type_scat_dispersion_imag
_atom_type_scat_source
C C 0.0033 0.0016 'International Tables Vol C Tables 4.2.6.8 and 6.1.1.4'
H H 0 0 'International Tables Vol C Tables 4.2.6.8 and 6.1.1.4'
N N 0.0061 0.0033 'International Tables Vol C Tables 4.2.6.8 and 6.1.1.4'
O O 0.0106 0.006 'International Tables Vol C Tables 4.2.6.8 and 6.1.1.4'
Fe Fe 0.3463 0.8444 'International Tables Vol C Tables 4.2.6.8 and 6.1.1.4'
Cl Cl 0.1484 0.1585 'International Tables Vol C Tables 4.2.6.8 and 6.1.1.4'

loop_
_exptl_crystal_face_index_h
_exptl_crystal_face_index_k
_exptl_crystal_face_index_l
_exptl_crystal_face_perp_dist
0 0 -1 0
1 0 0 0.07
-1 0 0 0.09
0 1 0 0.03
0 -1 0 0.03
1 0 -10 0
-1 6 9 0.02
-1 -6 9 0.02

loop_
_geom_angle_atom_site_label_1
_geom_angle_atom_site_label_2
_geom_angle_atom_site_label_3
_geom_angle
C2 C1 N1 115.5(8)
N2 C2 C3 121.3(9)
N2 C2 C1 116.8(9)
C3 C2 C1 122.0(9)
C2 C3 C4 118.2(10)
C5 C4 C3 120.4(10)
C4 C5 C6 120.6(10)
N2 C6 C5 119.3(10)
N2 C6 C7 117.9(9)
C5 C6 C7 122.3(9)
C8 C7 C12 119.3(9)
C8 C7 C6 119.9(9)
C12 C7 C6 120.8(9)
C9 C8 C7 120.8(10)
C8 C9 C10 119.7(10)
C9 C10 C11 120.5(10)
C12 C11 C10 119.5(10)
C12 C11 N3 118.1(9)
C10 C11 N3 122.3(10)
C11 C12 C7 120.0(9)
O1 C13 N3 124.0(9)
O1 C13 C14 121.6(9)
N3 C13 C14 114.3(9)
N4 C14 C15 123.8(9)
N4 C14 C13 117.6(9)
C15 C14 C13 118.5(10)
C14 C15 C16 120.1(10)
C17 C16 C15 115.7(10)
C18 C17 C16 120.4(10)
N4 C18 C17 122.1(9)
N4 C18 C19 119.6(9)
C17 C18 C19 118.3(8)
O2 C19 N5 125.2(10)
O2 C19 C18 120.5(9)
N5 C19 C18 114.0(8)
C25 C20 C21 121.9(10)
C20 C21 C22 120.5(9)
C20 C21 N5 118.2(9)
C22 C21 N5 120.9(8)
C23 C22 C21 117.6(9)
C24 C23 C22 120.9(10)
C23 C24 C25 120.7(10)
C20 C25 C24 118.4(10)
C20 C25 C26 119.7(9)
C24 C25 C26 121.9(9)
N6 C26 C27 121.2(9)
N6 C26 C25 116.5(9)
C27 C26 C25 122.3(9)
C28 C27 C26 120.8(9)
C27 C28 C29 118.1(10)
C28 C29 C30 119.9(9)
N6 C30 C29 120.4(9)
N6 C30 C31 117.7(9)
C29 C30 C31 121.8(9)
N1 C31 C30 115.8(8)
N1 C32 C33 112.2(8)
N7 C33 C34 123.1(9)
N7 C33 C32 114.6(8)
C34 C33 C32 122.2(9)
C35 C34 C33 119.2(11)
C34 C35 C36 120.2(11)
C37 C36 C35 117.0(10)
N7 C37 C36 123.7(10)
C31 N1 C32 108.9(7)
C31 N1 C1 107.5(7)
C32 N1 C1 110.7(8)
C31 N1 Fe1 117.0(6)
C32 N1 Fe1 110.6(5)
C1 N1 Fe1 101.8(5)
C2 N2 C6 120.2(9)
C2 N2 Fe1 109.8(7)
C6 N2 Fe1 129.4(7)
C13 N3 C11 128.1(8)
C14 N4 C18 117.9(9)
C19 N5 C21 126.7(8)
C26 N6 C30 119.4(9)
C37 N7 C33 116.8(8)
C37 N7 Fe1 122.6(6)
C33 N7 Fe1 117.1(6)
N7 Fe1 N1 77.5(3)
N7 Fe1 N2 76.9(3)
N1 Fe1 N2 78.2(3)
N7 Fe1 Cl2 167.9(2)
N1 Fe1 Cl2 94.5(2)
N2 Fe1 Cl2 92.8(2)
N7 Fe1 Cl1 90.1(2)
N1 Fe1 Cl1 144.70(19)
N2 Fe1 Cl1 131.4(2)
Cl2 Fe1 Cl1 101.54(10)

loop_
_geom_bond_atom_site_label_1
_geom_bond_atom_site_label_2
_geom_bond_distance
C1 C2 1.464(12)
C1 N1 1.489(10)
C2 N2 1.348(11)
C2 C3 1.386(13)
C3 C4 1.391(13)
C4 C5 1.329(12)
C5 C6 1.405(12)
C6 N2 1.353(11)
C6 C7 1.473(12)
C7 C8 1.388(12)
C7 C12 1.405(12)
C8 C9 1.385(13)
C9 C10 1.386(13)
C10 C11 1.399(12)
C11 C12 1.391(11)
C11 N3 1.425(11)
C13 O1 1.223(10)
C13 N3 1.334(10)
C13 C14 1.502(12)
C14 N4 1.338(11)
C14 C15 1.352(12)
C15 C16 1.421(14)
C16 C17 1.399(12)
C17 C18 1.391(11)
C18 N4 1.342(10)
C18 C19 1.514(12)
C19 O2 1.196(10)
C19 N5 1.362(11)
C20 C25 1.374(12)
C20 C21 1.376(12)
C21 C22 1.413(13)
C21 N5 1.416(11)
C22 C23 1.400(12)
C23 C24 1.390(12)
C24 C25 1.398(12)
C25 C26 1.465(12)
C26 N6 1.337(11)
C26 C27 1.394(11)
C27 C28 1.359(12)
C28 C29 1.383(12)
C29 C30 1.409(12)
C30 N6 1.353(11)
C30 C31 1.482(13)
C31 N1 1.473(10)
C32 N1 1.473(10)
C32 C33 1.535(11)
C33 N7 1.341(11)
C33 C34 1.368(12)
C34 C35 1.331(12)
C35 C36 1.398(13)
C36 C37 1.370(12)
C37 N7 1.334(10)
N1 Fe1 2.240(7)
N2 Fe1 2.299(8)
N7 Fe1 2.154(8)
Fe1 Cl2 2.308(3)
Fe1 Cl1 2.366(3)
